data_1545425
loop_
_publ_author_name
'Amatov, Tynchtyk'
'Pohl, Radek'
'Cisa\<rov\'a, Ivana'
'Jahn, Ullrich'

_publ_section_title
;
 Sequential Oxidative and Reductive Radical Cyclization Approach toward
 Asperparaline C and Synthesis of Its 8-Oxo Analogue.
;
_journal_issue 5
_journal_name_full 'Organic letters'
_journal_page_first 1152
_journal_page_last 1155
_journal_paper_doi 10.1021/acs.orglett.7b00187
_journal_volume 19
_journal_year 2017
_chemical_absolute_configuration ad
_chemical_compound_source 'synthesized by the authors'
_chemical_formula_moiety 'C19 H26 N2 O5'
_chemical_formula_sum 'C19 H26 N2 O5'
_chemical_formula_weight 362.42
_chemical_name_systematic
; 
 ? 
;
_space_group_IT_number 4
_space_group_name_Hall 'P 2yb'
_symmetry_cell_setting monoclinic
_symmetry_space_group_name_Hall 'P 2yb'
_symmetry_space_group_name_H-M 'P 1 21 1'
_atom_sites_solution_hydrogens difmap
_atom_sites_solution_primary direct
_atom_sites_solution_secondary difmap
_audit_creation_method SHELXL-97
_cell_angle_alpha 90.00
_cell_angle_beta 92.1710(10)
_cell_angle_gamma 90.00
_cell_formula_units_Z 2
_cell_length_a 6.6697(3)
_cell_length_b 12.9985(5)
_cell_length_c 10.5140(4)
_cell_measurement_reflns_used 9925
_cell_measurement_temperature 150(2)
_cell_measurement_theta_max 72.1764
_cell_measurement_theta_min 4.2079
_cell_volume 910.87(6)
_computing_cell_refinement 'SAINT V8.34A (Bruker AXS Inc., 2013)'
_computing_data_collection 'Bruker Instrument Service v4.2.9'
_computing_data_reduction 'SAINT V8.34A (Bruker AXS Inc., 2013)'
_computing_structure_refinement 'SHELXL-97 (Sheldrick, 1997)'
_computing_structure_solution 'XT, VERSION 2014/4'
_diffrn_ambient_temperature 150(2)
_diffrn_measured_fraction_theta_full 0.997
_diffrn_measured_fraction_theta_max 0.997
_diffrn_measurement_device_type 'Bruker D8 VENTURE Kappa Duo PHOTON 100 CMOS'
_diffrn_measurement_method '\f and \w scans'
_diffrn_radiation_monochromator 'Helios Cu  multilayer optic'
_diffrn_radiation_source 'I\mS  micro-focus sealed tube'
_diffrn_radiation_type CuK\a
_diffrn_radiation_wavelength 1.54178
_diffrn_reflns_av_R_equivalents 0.0337
_diffrn_reflns_av_sigmaI/netI 0.0321
_diffrn_reflns_limit_h_max 8
_diffrn_reflns_limit_h_min -8
_diffrn_reflns_limit_k_max 16
_diffrn_reflns_limit_k_min -16
_diffrn_reflns_limit_l_max 12
_diffrn_reflns_limit_l_min -12
_diffrn_reflns_number 14827
_diffrn_reflns_theta_full 72.17
_diffrn_reflns_theta_max 72.17
_diffrn_reflns_theta_min 4.21
_diffrn_standards_number 0
_exptl_absorpt_coefficient_mu 0.789
_exptl_absorpt_correction_T_max 0.9513
_exptl_absorpt_correction_T_min 0.8595
_exptl_absorpt_correction_type multi-scan
_exptl_absorpt_process_details
;
SADABS-2014/5 - Bruker AXS area detector scaling and absorption correction
;
_exptl_crystal_colour colourless
_exptl_crystal_density_diffrn 1.321
_exptl_crystal_density_method 'not measured'
_exptl_crystal_description bar
_exptl_crystal_F_000 388
_exptl_crystal_size_max 0.20
_exptl_crystal_size_mid 0.17
_exptl_crystal_size_min 0.06
_refine_diff_density_max 0.160
_refine_diff_density_min -0.154
_refine_diff_density_rms 0.034
_refine_ls_abs_structure_details 'Flack H D (1983), Acta Cryst. A39, 876-881'
_refine_ls_abs_structure_Flack -0.07(15)
_refine_ls_extinction_method none
_refine_ls_goodness_of_fit_ref 1.049
_refine_ls_hydrogen_treatment constr
_refine_ls_matrix_type full
_refine_ls_number_parameters 239
_refine_ls_number_reflns 3560
_refine_ls_number_restraints 1
_refine_ls_restrained_S_all 1.049
_refine_ls_R_factor_all 0.0337
_refine_ls_R_factor_gt 0.0318
_refine_ls_shift/su_max 0.001
_refine_ls_shift/su_mean 0.000
_refine_ls_structure_factor_coef Fsqd
_refine_ls_weighting_details 'calc w=1/[\s^2^(Fo^2^)+(0.0404P)^2^+0.1759P] where P=(Fo^2^+2Fc^2^)/3'
_refine_ls_weighting_scheme calc
_refine_ls_wR_factor_gt 0.0771
_refine_ls_wR_factor_ref 0.0786
_reflns_number_gt 3407
_reflns_number_total 3560
_reflns_threshold_expression I>2\s(I)
_cod_data_source_file ol7b00187_si_004.cif
_cod_data_source_block cu_tsyn748_jahn_uochb
_cod_database_code 1545425

loop_
_symmetry_equiv_pos_as_xyz
'x, y, z'
'-x, y+1/2, -z'

loop_
_atom_site_label
_atom_site_type_symbol
_atom_site_fract_x
_atom_site_fract_y
_atom_site_fract_z
_atom_site_U_iso_or_equiv
_atom_site_adp_type
_atom_site_occupancy
_atom_site_symmetry_multiplicity
_atom_site_calc_flag
_atom_site_refinement_flags
C1 C -0.1386(3) 0.22875(14) 0.7150(2) 0.0362(4) Uani 1 1 d .
H1A H -0.2357 0.2404 0.6429 0.043 Uiso 1 1 calc R
H1B H -0.2108 0.2290 0.7955 0.043 Uiso 1 1 calc R
C2 C -0.0232(3) 0.12822(14) 0.6987(2) 0.0348(4) Uani 1 1 d .
H2A H -0.0079 0.1124 0.6074 0.042 Uiso 1 1 calc R
H2B H -0.0925 0.0702 0.7392 0.042 Uiso 1 1 calc R
C3 C 0.1813(2) 0.14865(13) 0.76538(16) 0.0263(3) Uani 1 1 d .
H3A H 0.1756 0.1369 0.8582 0.032 Uiso 1 1 calc R
H3B H 0.2860 0.1037 0.7308 0.032 Uiso 1 1 calc R
C4 C 0.2230(2) 0.26127(12) 0.73677(14) 0.0204(3) Uani 1 1 d .
C5 C 0.3292(2) 0.32420(11) 0.84382(14) 0.0203(3) Uani 1 1 d .
H5A H 0.2470 0.3255 0.9203 0.024 Uiso 1 1 calc R
H5B H 0.4613 0.2936 0.8673 0.024 Uiso 1 1 calc R
C6 C 0.3553(2) 0.43318(12) 0.79178(13) 0.0184(3) Uani 1 1 d .
H6 H 0.4979 0.4378 0.7662 0.022 Uiso 1 1 calc R
C7 C 0.2258(2) 0.44690(11) 0.66787(13) 0.0185(3) Uani 1 1 d .
C8 C 0.0107(2) 0.40374(12) 0.67831(14) 0.0217(3) Uani 1 1 d .
C9 C 0.3324(2) 0.27835(13) 0.61205(14) 0.0207(3) Uani 1 1 d .
C10 C 0.3175(2) 0.53029(12) 0.87081(14) 0.0199(3) Uani 1 1 d .
C11 C 0.3359(2) 0.61262(12) 0.76179(14) 0.0190(3) Uani 1 1 d .
C12 C 0.2262(2) 0.56335(12) 0.64368(14) 0.0212(3) Uani 1 1 d .
H12A H 0.0872 0.5897 0.6340 0.025 Uiso 1 1 calc R
H12B H 0.2978 0.5794 0.5653 0.025 Uiso 1 1 calc R
C13 C 0.1072(2) 0.53152(13) 0.92597(15) 0.0257(3) Uani 1 1 d .
H13A H 0.0842 0.4667 0.9707 0.039 Uiso 1 1 calc R
H13B H 0.0059 0.5396 0.8567 0.039 Uiso 1 1 calc R
H13C H 0.0974 0.5890 0.9857 0.039 Uiso 1 1 calc R
C14 C 0.4717(2) 0.53879(13) 0.98209(15) 0.0260(3) Uani 1 1 d .
H14A H 0.4507 0.4828 1.0425 0.039 Uiso 1 1 calc R
H14B H 0.4557 0.6050 1.0250 0.039 Uiso 1 1 calc R
H14C H 0.6074 0.5340 0.9499 0.039 Uiso 1 1 calc R
C15 C 0.5554(2) 0.64080(13) 0.73757(14) 0.0221(3) Uani 1 1 d .
H15A H 0.6461 0.5825 0.7587 0.027 Uiso 1 1 calc R
H15B H 0.5715 0.6605 0.6476 0.027 Uiso 1 1 calc R
C16 C 0.5979(2) 0.72988(13) 0.82408(15) 0.0240(3) Uani 1 1 d .
C17 C 0.2561(2) 0.71982(12) 0.79366(14) 0.0228(3) Uani 1 1 d .
H17 H 0.1360 0.7151 0.8475 0.027 Uiso 1 1 calc R
C18 C 0.4289(2) 0.41567(13) 0.46665(15) 0.0270(3) Uani 1 1 d .
H18A H 0.5333 0.4632 0.4984 0.041 Uiso 1 1 calc R
H18B H 0.3379 0.4518 0.4064 0.041 Uiso 1 1 calc R
H18C H 0.4913 0.3577 0.4236 0.041 Uiso 1 1 calc R
C19 C 0.1237(3) 0.87114(13) 0.6977(2) 0.0358(4) Uani 1 1 d .
H19A H 0.0013 0.8644 0.7458 0.054 Uiso 1 1 calc R
H19B H 0.0906 0.9020 0.6145 0.054 Uiso 1 1 calc R
H19C H 0.2199 0.9151 0.7448 0.054 Uiso 1 1 calc R
N1 N 0.31625(19) 0.37761(10) 0.57286(11) 0.0210(3) Uani 1 1 d .
N2 N 0.02107(19) 0.30577(10) 0.71717(13) 0.0228(3) Uani 1 1 d .
O1 O -0.14481(16) 0.45068(9) 0.65196(12) 0.0296(3) Uani 1 1 d .
O2 O 0.42359(17) 0.21005(9) 0.55808(10) 0.0270(3) Uani 1 1 d .
O3 O 0.75665(18) 0.76547(11) 0.86055(12) 0.0350(3) Uani 1 1 d .
O4 O 0.42169(16) 0.77117(9) 0.86147(11) 0.0271(2) Uani 1 1 d .
O5 O 0.21013(16) 0.77157(9) 0.68008(11) 0.0261(2) Uani 1 1 d .

loop_
_atom_site_aniso_label
_atom_site_aniso_U_11
_atom_site_aniso_U_22
_atom_site_aniso_U_33
_atom_site_aniso_U_23
_atom_site_aniso_U_13
_atom_site_aniso_U_12
C1 0.0208(8) 0.0271(9) 0.0604(12) 0.0004(8) -0.0017(8) -0.0042(7)
C2 0.0272(9) 0.0254(9) 0.0510(11) -0.0020(8) -0.0086(8) -0.0040(7)
C3 0.0241(8) 0.0212(8) 0.0331(8) 0.0003(7) -0.0025(7) -0.0012(6)
C4 0.0169(7) 0.0201(7) 0.0240(7) 0.0002(6) -0.0010(5) 0.0038(6)
C5 0.0210(7) 0.0194(8) 0.0205(7) 0.0001(6) -0.0022(6) 0.0016(6)
C6 0.0173(7) 0.0188(7) 0.0191(7) -0.0013(6) -0.0009(5) 0.0015(6)
C7 0.0186(7) 0.0192(8) 0.0176(7) -0.0025(6) -0.0010(5) 0.0023(6)
C8 0.0184(7) 0.0230(8) 0.0233(7) -0.0048(6) -0.0021(6) 0.0036(6)
C9 0.0169(7) 0.0227(8) 0.0222(7) -0.0046(6) -0.0041(5) 0.0024(6)
C10 0.0220(7) 0.0192(7) 0.0184(7) -0.0017(6) 0.0016(6) -0.0005(6)
C11 0.0195(7) 0.0183(7) 0.0191(7) -0.0013(6) 0.0007(5) 0.0023(6)
C12 0.0235(8) 0.0193(7) 0.0205(7) 0.0001(6) -0.0023(6) 0.0020(6)
C13 0.0284(8) 0.0240(8) 0.0251(8) -0.0037(6) 0.0069(6) -0.0009(7)
C14 0.0317(9) 0.0255(8) 0.0203(8) -0.0014(6) -0.0035(6) -0.0022(7)
C15 0.0212(7) 0.0238(8) 0.0216(7) 0.0003(6) 0.0028(6) 0.0014(6)
C16 0.0241(8) 0.0264(8) 0.0219(7) 0.0022(6) 0.0044(6) -0.0038(7)
C17 0.0236(7) 0.0187(7) 0.0263(7) -0.0020(6) 0.0032(6) -0.0016(7)
C18 0.0283(8) 0.0300(9) 0.0230(8) -0.0002(6) 0.0051(6) 0.0018(7)
C19 0.0363(9) 0.0217(9) 0.0500(11) 0.0059(8) 0.0110(8) 0.0081(7)
N1 0.0218(6) 0.0228(7) 0.0183(6) -0.0031(5) 0.0011(5) 0.0030(5)
N2 0.0142(6) 0.0226(7) 0.0315(7) -0.0002(5) -0.0003(5) 0.0007(5)
O1 0.0189(5) 0.0270(6) 0.0424(7) -0.0035(5) -0.0056(5) 0.0065(5)
O2 0.0262(6) 0.0258(6) 0.0288(6) -0.0073(5) -0.0005(4) 0.0064(5)
O3 0.0278(6) 0.0431(7) 0.0343(6) -0.0068(6) 0.0042(5) -0.0126(6)
O4 0.0268(6) 0.0236(6) 0.0312(6) -0.0073(5) 0.0039(5) -0.0024(5)
O5 0.0290(6) 0.0182(5) 0.0312(6) 0.0034(5) 0.0026(5) 0.0050(5)

loop_
_atom_type_symbol
_atom_type_description
_atom_type_scat_dispersion_real
_atom_type_scat_dispersion_imag
_atom_type_scat_source
C C 0.0181 0.0091 'International Tables Vol C Tables 4.2.6.8 and 6.1.1.4'
H H 0.0000 0.0000 'International Tables Vol C Tables 4.2.6.8 and 6.1.1.4'
N N 0.0311 0.0180 'International Tables Vol C Tables 4.2.6.8 and 6.1.1.4'
O O 0.0492 0.0322 'International Tables Vol C Tables 4.2.6.8 and 6.1.1.4'

loop_
_geom_angle_atom_site_label_1
_geom_angle_atom_site_label_2
_geom_angle_atom_site_label_3
_geom_angle
N2 C1 C2 102.56(13)
N2 C1 H1A 111.3
C2 C1 H1A 111.3
N2 C1 H1B 111.3
C2 C1 H1B 111.3
H1A C1 H1B 109.2
C1 C2 C3 104.08(14)
C1 C2 H2A 110.9
C3 C2 H2A 110.9
C1 C2 H2B 110.9
C3 C2 H2B 110.9
H2A C2 H2B 109.0
C4 C3 C2 104.02(13)
C4 C3 H3A 111.0
C2 C3 H3A 111.0
C4 C3 H3B 111.0
C2 C3 H3B 111.0
H3A C3 H3B 109.0
N2 C4 C3 103.42(12)
N2 C4 C9 106.51(12)
C3 C4 C9 113.75(13)
N2 C4 C5 106.61(12)
C3 C4 C5 116.64(13)
C9 C4 C5 109.03(12)
C6 C5 C4 106.58(12)
C6 C5 H5A 110.4
C4 C5 H5A 110.4
C6 C5 H5B 110.4
C4 C5 H5B 110.4
H5A C5 H5B 108.6
C5 C6 C10 122.92(12)
C5 C6 C7 109.90(12)
C10 C6 C7 105.25(12)
C5 C6 H6 105.9
C10 C6 H6 105.9
C7 C6 H6 105.9
N1 C7 C12 118.80(12)
N1 C7 C6 105.53(11)
C12 C7 C6 104.41(11)
N1 C7 C8 103.21(11)
C12 C7 C8 112.14(12)
C6 C7 C8 112.84(12)
O1 C8 N2 125.17(15)
O1 C8 C7 125.58(14)
N2 C8 C7 109.22(13)
O2 C9 N1 125.60(14)
O2 C9 C4 123.25(15)
N1 C9 C4 111.15(13)
C14 C10 C6 110.68(13)
C14 C10 C13 107.86(13)
C6 C10 C13 112.50(12)
C14 C10 C11 115.96(13)
C6 C10 C11 98.37(11)
C13 C10 C11 111.36(12)
C17 C11 C15 99.23(12)
C17 C11 C12 113.06(12)
C15 C11 C12 112.80(12)
C17 C11 C10 114.89(12)
C15 C11 C10 112.49(12)
C12 C11 C10 104.70(12)
C7 C12 C11 106.11(12)
C7 C12 H12A 110.5
C11 C12 H12A 110.5
C7 C12 H12B 110.5
C11 C12 H12B 110.5
H12A C12 H12B 108.7
C10 C13 H13A 109.5
C10 C13 H13B 109.5
H13A C13 H13B 109.5
C10 C13 H13C 109.5
H13A C13 H13C 109.5
H13B C13 H13C 109.5
C10 C14 H14A 109.5
C10 C14 H14B 109.5
H14A C14 H14B 109.5
C10 C14 H14C 109.5
H14A C14 H14C 109.5
H14B C14 H14C 109.5
C16 C15 C11 104.08(12)
C16 C15 H15A 110.9
C11 C15 H15A 110.9
C16 C15 H15B 110.9
C11 C15 H15B 110.9
H15A C15 H15B 109.0
O3 C16 O4 120.93(15)
O3 C16 C15 129.47(15)
O4 C16 C15 109.60(13)
O5 C17 O4 109.67(12)
O5 C17 C11 108.55(12)
O4 C17 C11 105.09(12)
O5 C17 H17 111.1
O4 C17 H17 111.1
C11 C17 H17 111.1
N1 C18 H18A 109.5
N1 C18 H18B 109.5
H18A C18 H18B 109.5
N1 C18 H18C 109.5
H18A C18 H18C 109.5
H18B C18 H18C 109.5
O5 C19 H19A 109.5
O5 C19 H19B 109.5
H19A C19 H19B 109.5
O5 C19 H19C 109.5
H19A C19 H19C 109.5
H19B C19 H19C 109.5
C9 N1 C18 121.24(13)
C9 N1 C7 113.61(12)
C18 N1 C7 122.87(13)
C8 N2 C1 128.17(14)
C8 N2 C4 116.91(13)
C1 N2 C4 113.28(13)
C16 O4 C17 108.97(12)
C17 O5 C19 113.70(13)

loop_
_geom_bond_atom_site_label_1
_geom_bond_atom_site_label_2
_geom_bond_distance
C1 N2 1.461(2)
C1 C2 1.530(3)
C1 H1A 0.9900
C1 H1B 0.9900
C2 C3 1.533(2)
C2 H2A 0.9900
C2 H2B 0.9900
C3 C4 1.522(2)
C3 H3A 0.9900
C3 H3B 0.9900
C4 N2 1.4733(18)
C4 C9 1.540(2)
C4 C5 1.542(2)
C5 C6 1.531(2)
C5 H5A 0.9900
C5 H5B 0.9900
C6 C10 1.537(2)
C6 C7 1.5460(19)
C6 H6 1.0000
C7 N1 1.4897(18)
C7 C12 1.535(2)
C7 C8 1.548(2)
C8 O1 1.2260(19)
C8 N2 1.338(2)
C9 O2 1.2274(19)
C9 N1 1.358(2)
C10 C14 1.532(2)
C10 C13 1.539(2)
C10 C11 1.576(2)
C11 C17 1.533(2)
C11 C15 1.540(2)
C11 C12 1.555(2)
C12 H12A 0.9900
C12 H12B 0.9900
C13 H13A 0.9800
C13 H13B 0.9800
C13 H13C 0.9800
C14 H14A 0.9800
C14 H14B 0.9800
C14 H14C 0.9800
C15 C16 1.493(2)
C15 H15A 0.9900
C15 H15B 0.9900
C16 O3 1.205(2)
C16 O4 1.3631(19)
C17 O5 1.3945(19)
C17 O4 1.4542(19)
C17 H17 1.0000
C18 N1 1.456(2)
C18 H18A 0.9800
C18 H18B 0.9800
C18 H18C 0.9800
C19 O5 1.432(2)
C19 H19A 0.9800
C19 H19B 0.9800
C19 H19C 0.9800

loop_
_geom_torsion_atom_site_label_1
_geom_torsion_atom_site_label_2
_geom_torsion_atom_site_label_3
_geom_torsion_atom_site_label_4
_geom_torsion
N2 C1 C2 C3 30.72(19)
C1 C2 C3 C4 -35.96(18)
C2 C3 C4 N2 26.43(16)
C2 C3 C4 C9 -88.67(15)
C2 C3 C4 C5 143.08(14)
N2 C4 C5 C6 -65.63(14)
C3 C4 C5 C6 179.49(13)
C9 C4 C5 C6 48.99(15)
C4 C5 C6 C10 137.72(13)
C4 C5 C6 C7 13.14(15)
C5 C6 C7 N1 -66.83(14)
C10 C6 C7 N1 158.92(12)
C5 C6 C7 C12 167.18(12)
C10 C6 C7 C12 32.93(15)
C5 C6 C7 C8 45.14(15)
C10 C6 C7 C8 -89.10(14)
N1 C7 C8 O1 -118.45(16)
C12 C7 C8 O1 10.6(2)
C6 C7 C8 O1 128.15(16)
N1 C7 C8 N2 59.73(15)
C12 C7 C8 N2 -171.25(12)
C6 C7 C8 N2 -53.67(16)
N2 C4 C9 O2 -131.38(15)
C3 C4 C9 O2 -18.1(2)
C5 C4 C9 O2 113.93(16)
N2 C4 C9 N1 49.60(16)
C3 C4 C9 N1 162.86(13)
C5 C4 C9 N1 -65.08(15)
C5 C6 C10 C14 66.29(18)
C7 C6 C10 C14 -167.07(12)
C5 C6 C10 C13 -54.45(19)
C7 C6 C10 C13 72.18(15)
C5 C6 C10 C11 -171.80(13)
C7 C6 C10 C11 -45.17(13)
C14 C10 C11 C17 -76.68(16)
C6 C10 C11 C17 165.38(13)
C13 C10 C11 C17 47.15(17)
C14 C10 C11 C15 35.87(18)
C6 C10 C11 C15 -82.08(14)
C13 C10 C11 C15 159.70(12)
C14 C10 C11 C12 158.70(13)
C6 C10 C11 C12 40.75(14)
C13 C10 C11 C12 -77.47(15)
N1 C7 C12 C11 -123.15(13)
C6 C7 C12 C11 -5.98(15)
C8 C7 C12 C11 116.51(13)
C17 C11 C12 C7 -147.84(12)
C15 C11 C12 C7 100.56(15)
C10 C11 C12 C7 -22.07(15)
C17 C11 C15 C16 31.36(14)
C12 C11 C15 C16 151.28(13)
C10 C11 C15 C16 -90.56(15)
C11 C15 C16 O3 162.44(17)
C11 C15 C16 O4 -17.58(16)
C15 C11 C17 O5 82.13(14)
C12 C11 C17 O5 -37.59(17)
C10 C11 C17 O5 -157.70(12)
C15 C11 C17 O4 -35.14(14)
C12 C11 C17 O4 -154.86(12)
C10 C11 C17 O4 85.03(14)
O2 C9 N1 C18 -7.1(2)
C4 C9 N1 C18 171.88(13)
O2 C9 N1 C7 -170.45(14)
C4 C9 N1 C7 8.53(17)
C12 C7 N1 C9 171.46(13)
C6 C7 N1 C9 54.87(15)
C8 C7 N1 C9 -63.74(15)
C12 C7 N1 C18 8.4(2)
C6 C7 N1 C18 -108.16(15)
C8 C7 N1 C18 133.22(14)
O1 C8 N2 C1 12.1(3)
C7 C8 N2 C1 -166.07(15)
O1 C8 N2 C4 176.43(14)
C7 C8 N2 C4 -1.77(18)
C2 C1 N2 C8 149.99(16)
C2 C1 N2 C4 -14.78(19)
C3 C4 N2 C8 -173.98(14)
C9 C4 N2 C8 -53.81(17)
C5 C4 N2 C8 62.51(16)
C3 C4 N2 C1 -7.36(17)
C9 C4 N2 C1 112.81(15)
C5 C4 N2 C1 -130.88(14)
O3 C16 O4 C17 174.45(15)
C15 C16 O4 C17 -5.54(17)
O5 C17 O4 C16 -89.83(14)
C11 C17 O4 C16 26.68(16)
O4 C17 O5 C19 -68.83(16)
C11 C17 O5 C19 176.86(13)
